data_2014652
loop_
_publ_author_name
'Yue Wang'
'Yu Mizubayashi'
'Mamiko Odoko'
'Nobuo Okabe'

_publ_section_title
;(Di-2-pyridylamine-\k^2^<i>N</i>,<i>N</i>')(naphthalene-2,3-diolato-\k^2^<i>O</i>,<i>O</i>')palladium(II)
 monohydrate and
 (di-2-pyridylamine-\k^2^<i>N</i>,<i>N</i>')(3-oxidonaphthalene-2-carboxylato-\k^2^<i>O</i>,<i>O</i>')palladium(II)
;
_journal_issue 2
_journal_name_full 'Acta Crystallographica Section C'
_journal_page_first m67
_journal_page_last m70
_journal_paper_doi 10.1107/S010827010403197X
_journal_volume 61
_journal_year 2005
_chemical_formula_iupac '[Pd (C11 H6 O3) (C10 H9 N3)]'
_chemical_formula_moiety 'C21 H15 N3 O3 Pd'
_chemical_formula_sum 'C21 H15 N3 O3 Pd'
_chemical_formula_weight 463.76
_chemical_name_systematic
;
(di-2-pyridylamine-\k^2^N,N')(2-oxidonaphthalene-3-carboxylato-
\k^2^O,O')palladium(II)
;
_space_group_IT_number 14
_symmetry_cell_setting monoclinic
_symmetry_space_group_name_Hall '-P 2yn'
_symmetry_space_group_name_H-M 'P 1 21/n 1'
_atom_sites_solution_hydrogens geom
_atom_sites_solution_primary direct
_atom_sites_solution_secondary difmap
_audit_creation_method SHELXL-97
_cell_angle_alpha 90.00
_cell_angle_beta 94.94(3)
_cell_angle_gamma 90.00
_cell_formula_units_Z 4
_cell_length_a 12.168(9)
_cell_length_b 11.500(10)
_cell_length_c 13.195(8)
_cell_measurement_reflns_used 13283
_cell_measurement_temperature 296.1
_cell_measurement_theta_max 27.5
_cell_measurement_theta_min 3.1
_cell_volume 1840(2)
_computing_cell_refinement RAPID-AUTO
_computing_data_collection 'RAPID-AUTO (Rigaku, 2003)'
_computing_data_reduction
; CrystalStructure (Rigaku/MSC, 2004) and
  CRYSTALS ( Watkin et al., 1996)
;
_computing_molecular_graphics 'ORTEPIII (Farrugia, 1997)'
_computing_publication_material CrystalStructure
_computing_structure_refinement 'SHELXL97 (Sheldrick, 1997)'
_computing_structure_solution
; SIR97 (Altomare et al., 1999) and
  DIRDIF99 (Beurskens et al., 1999)
;
_diffrn_ambient_temperature 296.1
_diffrn_detector_area_resol_mean 10.00
_diffrn_measured_fraction_theta_full 0.983
_diffrn_measured_fraction_theta_max 0.983
_diffrn_measurement_device_type 'Rigaku R-AXIS RAPID'
_diffrn_measurement_method \w
_diffrn_radiation_monochromator graphite
_diffrn_radiation_source 'fine-focus sealed tube'
_diffrn_radiation_type MoK\a
_diffrn_radiation_wavelength 0.71073
_diffrn_reflns_av_R_equivalents 0.0000
_diffrn_reflns_av_sigmaI/netI 0.0344
_diffrn_reflns_limit_h_max 15
_diffrn_reflns_limit_h_min -15
_diffrn_reflns_limit_k_max 14
_diffrn_reflns_limit_k_min 0
_diffrn_reflns_limit_l_max 17
_diffrn_reflns_limit_l_min 0
_diffrn_reflns_number 4149
_diffrn_reflns_theta_full 27.48
_diffrn_reflns_theta_max 27.48
_diffrn_reflns_theta_min 3.10
_diffrn_standards_number 18070
_exptl_absorpt_coefficient_mu 1.037
_exptl_absorpt_correction_T_max 0.901
_exptl_absorpt_correction_T_min 0.808
_exptl_absorpt_correction_type multi-scan
_exptl_absorpt_process_details
;
    (ABSCOR; Higashi, 1995)
;
_exptl_crystal_colour yellow
_exptl_crystal_density_diffrn 1.675
_exptl_crystal_density_method 'not measured'
_exptl_crystal_description needle
_exptl_crystal_F_000 928
_exptl_crystal_size_max 0.20
_exptl_crystal_size_mid 0.20
_exptl_crystal_size_min 0.10
_refine_diff_density_max 0.307
_refine_diff_density_min -0.313
_refine_ls_extinction_method none
_refine_ls_goodness_of_fit_ref 0.899
_refine_ls_hydrogen_treatment constr
_refine_ls_matrix_type full
_refine_ls_number_parameters 253
_refine_ls_number_reflns 4149
_refine_ls_number_restraints 0
_refine_ls_restrained_S_all 0.899
_refine_ls_R_factor_all 0.0329
_refine_ls_R_factor_gt 0.0218
_refine_ls_shift/su_max 0.002
_refine_ls_shift/su_mean 0.000
_refine_ls_structure_factor_coef Fsqd
_refine_ls_weighting_details 'calc w=1/[\s^2^(Fo^2^)+(0.0273P)^2^] where P=(Fo^2^+2Fc^2^)/3'
_refine_ls_weighting_scheme calc
_refine_ls_wR_factor_gt 0.0480
_refine_ls_wR_factor_ref 0.0489
_reflns_number_gt 3016
_reflns_number_total 4149
_reflns_threshold_expression I>2\s(I)
_cod_data_source_file fg1798.cif
_cod_data_source_block II
_cod_original_sg_symbol_Hall -p_2yn
_cod_original_sg_symbol_H-M 'P 21/n'
_cod_database_code 2014652

loop_
_symmetry_equiv_pos_as_xyz
'x, y, z'
'-x+1/2, y+1/2, -z+1/2'
'-x, -y, -z'
'x-1/2, -y-1/2, z-1/2'

loop_
_atom_site_label
_atom_site_fract_x
_atom_site_fract_y
_atom_site_fract_z
_atom_site_U_iso_or_equiv
_atom_site_adp_type
_atom_site_calc_flag
_atom_site_refinement_flags
_atom_site_occupancy
_atom_site_disorder_assembly
_atom_site_disorder_group
_atom_site_type_symbol
Pd1 0.115867(13) 0.125471(14) 0.673166(10) 0.03125(6) Uani d . 1 . . Pd
O1 0.03908(13) 0.19139(13) 0.54965(10) 0.0424(4) Uani d . 1 . . O
O2 0.19859(12) 0.01124(13) 0.59521(10) 0.0396(4) Uani d . 1 . . O
O3 0.23466(13) -0.09666(13) 0.46524(10) 0.0431(4) Uani d . 1 . . O
N1 0.19704(14) 0.07313(15) 0.80496(12) 0.0335(4) Uani d . 1 . . N
N2 0.03220(14) 0.24079(15) 0.75112(12) 0.0347(4) Uani d . 1 . . N
N3 0.17842(15) 0.25870(14) 0.87884(12) 0.0371(4) Uani d . 1 . . N
H3 0.2202 0.3106 0.9091 0.044 Uiso calc R 1 . . H
C1 0.00333(19) 0.23125(19) 0.37928(16) 0.0409(5) Uani d . 1 . . C
H1 -0.0338 0.2975 0.3980 0.049 Uiso calc R 1 . . H
C2 0.05458(17) 0.16168(18) 0.45490(15) 0.0338(5) Uani d . 1 . . C
C3 0.11826(17) 0.06436(18) 0.42658(14) 0.0323(5) Uani d . 1 . . C
C4 0.11931(18) 0.03922(19) 0.32344(14) 0.0360(5) Uani d . 1 . . C
H4 0.1593 -0.0250 0.3046 0.043 Uiso calc R 1 . . H
C5 0.0635(2) 0.0788(2) 0.14106(16) 0.0507(6) Uani d . 1 . . C
H5 0.1017 0.0138 0.1211 0.061 Uiso calc R 1 . . H
C6 0.0084(2) 0.1472(3) 0.06933(17) 0.0602(7) Uani d . 1 . . C
H6 0.0090 0.1283 0.0008 0.072 Uiso calc R 1 . . H
C7 -0.0491(2) 0.2456(2) 0.09800(18) 0.0600(7) Uani d . 1 . . C
H7 -0.0864 0.2915 0.0482 0.072 Uiso calc R 1 . . H
C8 -0.0510(2) 0.2749(2) 0.19756(17) 0.0539(7) Uani d . 1 . . C
H8 -0.0894 0.3408 0.2153 0.065 Uiso calc R 1 . . H
C9 0.00523(18) 0.2055(2) 0.27509(15) 0.0400(5) Uani d . 1 . . C
C10 0.06307(18) 0.10589(19) 0.24673(15) 0.0379(5) Uani d . 1 . . C
C12 0.21851(17) 0.14723(17) 0.88317(15) 0.0333(5) Uani d . 1 . . C
C13 0.28289(19) 0.1136(2) 0.97084(16) 0.0429(5) Uani d . 1 . . C
H13 0.2976 0.1658 1.0241 0.051 Uiso calc R 1 . . H
C14 0.3240(2) 0.0031(2) 0.97755(18) 0.0526(6) Uani d . 1 . . C
H14 0.3676 -0.0203 1.0353 0.063 Uiso calc R 1 . . H
C15 0.3006(2) -0.0735(2) 0.89812(17) 0.0535(7) Uani d . 1 . . C
H15 0.3275 -0.1492 0.9018 0.064 Uiso calc R 1 . . H
C16 0.2373(2) -0.03631(19) 0.81426(16) 0.0442(6) Uani d . 1 . . C
H16 0.2210 -0.0884 0.7611 0.053 Uiso calc R 1 . . H
C22 0.07996(18) 0.29809(18) 0.83233(15) 0.0345(5) Uani d . 1 . . C
C23 0.0306(2) 0.39648(19) 0.87102(16) 0.0458(6) Uani d . 1 . . C
H23 0.0666 0.4385 0.9242 0.055 Uiso calc R 1 . . H
C24 -0.0708(2) 0.4300(2) 0.82984(18) 0.0559(7) Uani d . 1 . . C
H24 -0.1048 0.4954 0.8545 0.067 Uiso calc R 1 . . H
C25 -0.1232(2) 0.3657(2) 0.75058(17) 0.0547(7) Uani d . 1 . . C
H25 -0.1939 0.3853 0.7236 0.066 Uiso calc R 1 . . H
C26 -0.06961(18) 0.2741(2) 0.71324(16) 0.0433(6) Uani d . 1 . . C
H26 -0.1044 0.2323 0.6593 0.052 Uiso calc R 1 . . H
C31 0.18620(17) -0.01180(18) 0.49915(15) 0.0333(5) Uani d . 1 . . C

loop_
_atom_site_aniso_label
_atom_site_aniso_U_11
_atom_site_aniso_U_22
_atom_site_aniso_U_33
_atom_site_aniso_U_12
_atom_site_aniso_U_13
_atom_site_aniso_U_23
Pd1 0.03628(9) 0.02982(8) 0.02671(8) 0.00007(8) -0.00274(6) -0.00262(7)
O1 0.0512(10) 0.0461(9) 0.0287(7) 0.0125(8) -0.0034(7) -0.0024(7)
O2 0.0489(10) 0.0394(9) 0.0292(7) 0.0101(7) -0.0042(7) -0.0031(6)
O3 0.0584(10) 0.0383(9) 0.0318(8) 0.0151(7) -0.0018(7) -0.0035(6)
N1 0.0389(10) 0.0302(9) 0.0306(9) -0.0007(8) -0.0010(7) -0.0008(7)
N2 0.0377(10) 0.0365(10) 0.0289(9) 0.0026(8) -0.0019(7) -0.0030(7)
N3 0.0423(11) 0.0298(10) 0.0369(9) -0.0037(8) -0.0093(8) -0.0051(7)
C1 0.0445(14) 0.0385(13) 0.0389(12) 0.0069(11) -0.0009(10) 0.0007(10)
C2 0.0336(12) 0.0367(12) 0.0302(10) -0.0038(9) -0.0025(9) -0.0009(8)
C3 0.0344(12) 0.0307(11) 0.0312(11) -0.0054(9) -0.0002(8) 0.0000(9)
C4 0.0385(12) 0.0349(12) 0.0344(11) -0.0028(10) 0.0016(9) -0.0015(9)
C5 0.0562(16) 0.0614(16) 0.0343(12) -0.0024(13) 0.0024(11) -0.0025(11)
C6 0.0680(18) 0.082(2) 0.0299(12) -0.0073(16) -0.0002(12) 0.0050(12)
C7 0.0697(18) 0.0697(19) 0.0391(13) 0.0017(15) -0.0036(12) 0.0198(12)
C8 0.0640(17) 0.0535(16) 0.0430(13) 0.0084(13) -0.0031(12) 0.0131(12)
C9 0.0426(13) 0.0444(13) 0.0324(11) -0.0039(11) 0.0001(9) 0.0067(10)
C10 0.0389(12) 0.0426(14) 0.0320(11) -0.0070(10) 0.0013(9) 0.0010(9)
C12 0.0329(11) 0.0340(13) 0.0327(11) -0.0020(9) 0.0010(8) -0.0003(8)
C13 0.0482(14) 0.0457(14) 0.0329(11) 0.0018(12) -0.0065(9) -0.0021(10)
C14 0.0591(17) 0.0575(16) 0.0390(13) 0.0121(13) -0.0090(11) 0.0055(11)
C15 0.0715(18) 0.0417(14) 0.0461(14) 0.0172(13) -0.0019(12) 0.0041(11)
C16 0.0577(15) 0.0336(12) 0.0408(12) 0.0062(11) 0.0009(11) -0.0035(10)
C22 0.0391(12) 0.0339(12) 0.0302(10) -0.0016(10) 0.0017(9) 0.0000(9)
C23 0.0581(15) 0.0406(15) 0.0377(12) 0.0069(11) -0.0013(11) -0.0084(10)
C24 0.0648(17) 0.0535(16) 0.0489(15) 0.0212(14) 0.0027(13) -0.0088(12)
C25 0.0484(15) 0.0702(18) 0.0445(13) 0.0232(14) -0.0028(11) -0.0060(13)
C26 0.0387(13) 0.0567(15) 0.0332(11) 0.0066(11) -0.0041(10) -0.0041(10)
C31 0.0340(12) 0.0321(12) 0.0337(11) -0.0041(9) 0.0015(9) 0.0002(9)

loop_
_atom_type_symbol
_atom_type_description
_atom_type_scat_dispersion_real
_atom_type_scat_dispersion_imag
_atom_type_scat_source
C C 0.0033 0.0016 'International Tables Vol C Tables 4.2.6.8 and 6.1.1.4'
H H 0.0000 0.0000 'International Tables Vol C Tables 4.2.6.8 and 6.1.1.4'
N N 0.0061 0.0033 'International Tables Vol C Tables 4.2.6.8 and 6.1.1.4'
O O 0.0106 0.0060 'International Tables Vol C Tables 4.2.6.8 and 6.1.1.4'
Pd Pd -0.9988 1.0072 'International Tables Vol C Tables 4.2.6.8 and 6.1.1.4'

loop_
_geom_angle_atom_site_label_1
_geom_angle_atom_site_label_2
_geom_angle_atom_site_label_3
_geom_angle
_geom_angle_publ_flag
O1 Pd1 O2 92.95(7) yes
O1 Pd1 N2 86.80(8) yes
O2 Pd1 N2 179.75(6) yes
O1 Pd1 N1 174.61(6) yes
O2 Pd1 N1 90.96(7) yes
N2 Pd1 N1 89.29(8) yes
C2 O1 Pd1 126.05(14) no
C31 O2 Pd1 128.34(13) no
C12 N1 C16 118.34(18) no
C12 N1 Pd1 121.36(15) no
C16 N1 Pd1 120.18(14) no
C22 N2 C26 118.37(18) no
C22 N2 Pd1 121.85(15) no
C26 N2 Pd1 119.12(14) no
C12 N3 C22 128.30(18) no
C12 N3 H3 115.8 no
C22 N3 H3 115.8 no
C4 C3 C2 117.96(18) no
C4 C3 C31 116.98(19) no
C2 C3 C31 125.04(18) no
O1 C2 C1 116.0(2) no
O1 C2 C3 124.96(18) no
C1 C2 C3 119.00(19) no
C2 C1 C9 122.5(2) no
C2 C1 H1 118.7 no
C9 C1 H1 118.7 no
C1 C9 C10 118.65(19) no
C1 C9 C8 122.4(2) no
C10 C9 C8 118.9(2) no
C7 C8 C9 120.5(3) no
C7 C8 H8 119.7 no
C9 C8 H8 119.7 no
C8 C7 C6 120.9(2) no
C8 C7 H7 119.6 no
C6 C7 H7 119.6 no
C5 C6 C7 120.4(2) no
C5 C6 H6 119.8 no
C7 C6 H6 119.8 no
C6 C5 C10 120.6(2) no
C6 C5 H5 119.7 no
C10 C5 H5 119.7 no
C4 C10 C9 118.45(19) no
C4 C10 C5 122.9(2) no
C9 C10 C5 118.6(2) no
C3 C4 C10 123.2(2) no
C3 C4 H4 118.4 no
C10 C4 H4 118.4 no
O3 C31 O2 119.71(19) no
O3 C31 C3 118.88(18) no
O2 C31 C3 121.36(19) no
N1 C12 N3 120.99(18) no
N1 C12 C13 121.2(2) no
N3 C12 C13 117.78(18) no
C14 C13 C12 119.2(2) no
C14 C13 H13 120.4 no
C12 C13 H13 120.4 no
C13 C14 C15 119.6(2) no
C13 C14 H14 120.2 no
C15 C14 H14 120.2 no
C16 C15 C14 118.8(2) no
C16 C15 H15 120.6 no
C14 C15 H15 120.6 no
N1 C16 C15 122.8(2) no
N1 C16 H16 118.6 no
C15 C16 H16 118.6 no
N2 C22 N3 119.59(19) no
N2 C22 C23 121.1(2) no
N3 C22 C23 119.26(19) no
C24 C23 C22 119.1(2) no
C24 C23 H23 120.4 no
C22 C23 H23 120.4 no
C23 C24 C25 119.4(2) no
C23 C24 H24 120.3 no
C25 C24 H24 120.3 no
C26 C25 C24 118.9(2) no
C26 C25 H25 120.5 no
C24 C25 H25 120.5 no
N2 C26 C25 122.7(2) no
N2 C26 H26 118.6 no
C25 C26 H26 118.6 no

loop_
_geom_bond_atom_site_label_1
_geom_bond_atom_site_label_2
_geom_bond_site_symmetry_2
_geom_bond_distance
_geom_bond_publ_flag
Pd1 O1 . 1.9600(16) yes
Pd1 O2 . 1.9938(17) yes
Pd1 N2 . 2.0084(19) yes
Pd1 N1 . 2.0165(19) yes
O1 C2 . 1.325(2) no
O2 C31 . 1.291(2) no
O3 C31 . 1.243(2) no
N1 C12 . 1.346(3) no
N1 C16 . 1.352(3) no
N2 C22 . 1.346(3) no
N2 C26 . 1.351(3) no
N3 C12 . 1.371(3) no
N3 C22 . 1.375(3) no
N3 H3 . 0.8600 no
C1 C9 . 1.408(3) no
C1 H1 . 0.9300 no
C2 C1 . 1.385(3) no
C3 C4 . 1.393(3) no
C3 C2 . 1.429(3) no
C3 C31 . 1.494(3) no
C4 H4 . 0.9300 no
C5 C10 . 1.429(3) no
C5 H5 . 0.9300 no
C6 C5 . 1.362(3) no
C6 H6 . 0.9300 no
C7 C6 . 1.400(4) no
C7 H7 . 0.9300 no
C8 C7 . 1.358(3) no
C8 H8 . 0.9300 no
C9 C10 . 1.412(3) no
C9 C8 . 1.425(3) no
C10 C4 . 1.400(3) no
C12 C13 . 1.395(3) no
C13 C14 . 1.366(3) no
C13 H13 . 0.9300 no
C14 C15 . 1.380(3) no
C14 H14 . 0.9300 no
C15 C16 . 1.362(3) no
C15 H15 . 0.9300 no
C16 H16 . 0.9300 no
C22 C23 . 1.398(3) no
C23 C24 . 1.360(3) no
C23 H23 . 0.9300 no
C24 C25 . 1.390(3) no
C24 H24 . 0.9300 no
C25 C26 . 1.354(3) no
C25 H25 . 0.9300 no
C26 H26 . 0.9300 no

loop_
_geom_hbond_atom_site_label_D
_geom_hbond_atom_site_label_H
_geom_hbond_atom_site_label_A
_geom_hbond_site_symmetry_A
_geom_hbond_distance_DH
_geom_hbond_distance_HA
_geom_hbond_distance_DA
_geom_hbond_angle_DHA
N3 H3 O3 2_556 0.86 2.01 2.783(2) 149
C15 H15 O1 2_546 0.93 2.50 3.371(4) 157
